data_4341243
loop_
_publ_author_name
'Radtke, Aleksandra'
'Piszczek, Piotr'
'Muzio\/l, Tadeusz'
'Wojtczak, Andrzej'

_publ_section_title
;
 The Structural Conversion of Multinuclear Titanium(IV) \m-Oxo-complexes
;
_journal_name_full 'Inorganic Chemistry'
_journal_page_first 141006083028009
_journal_paper_doi 10.1021/ic5002545
_journal_year 2014
_chemical_formula_moiety 'C60 H120 O24 Ti6, 1.5(C7 H8)'
_chemical_formula_sum 'C70.5 H132 O24 Ti6'
_chemical_formula_weight 1651.15
_space_group_crystal_system trigonal
_space_group_IT_number 167
_space_group_name_Hall '-P 3* 2n'
_space_group_name_H-M_alt 'R -3 c :R'
_atom_sites_solution_hydrogens geom
_audit_creation_method SHELXL-2013
_cell_angle_alpha 58.004(2)
_cell_angle_beta 58.004(2)
_cell_angle_gamma 58.004(2)
_cell_formula_units_Z 2
_cell_length_a 19.1601(5)
_cell_length_b 19.1601(5)
_cell_length_c 19.1601(5)
_cell_measurement_temperature 293(2)
_cell_volume 4746.0(3)
_computing_cell_refinement 'Bruker SMART'
_computing_data_collection CrysAlisCCD
_computing_data_reduction 'CrysAlis 171'
_computing_molecular_graphics 'Bruker SHELXTL'
_computing_publication_material CIFTAB
_computing_structure_refinement 'SHELXL-2013 (Sheldrick, 2013)'
_computing_structure_solution 'SHELXS-97 (Sheldrick, 1990)'
_diffrn_ambient_temperature 293(2)
_diffrn_measured_fraction_theta_full 1.000
_diffrn_measured_fraction_theta_max 1.000
_diffrn_measurement_device_type 'Oxford Sapphire CCD diffractometer'
_diffrn_measurement_method 'phi and omega scans'
_diffrn_radiation_probe x-ray
_diffrn_radiation_type MoK\a
_diffrn_radiation_wavelength 0.71073
_diffrn_reflns_av_R_equivalents 0.1491
_diffrn_reflns_av_unetI/netI 0.1540
_diffrn_reflns_Laue_measured_fraction_full 1.000
_diffrn_reflns_Laue_measured_fraction_max 1.000
_diffrn_reflns_limit_h_max 23
_diffrn_reflns_limit_h_min -23
_diffrn_reflns_limit_k_max 23
_diffrn_reflns_limit_k_min -22
_diffrn_reflns_limit_l_max 23
_diffrn_reflns_limit_l_min -23
_diffrn_reflns_number 33221
_diffrn_reflns_point_group_measured_fraction_full 1.000
_diffrn_reflns_point_group_measured_fraction_max 1.000
_diffrn_reflns_theta_full 25.242
_diffrn_reflns_theta_max 26.372
_diffrn_reflns_theta_min 2.128
_diffrn_source 'fine-focus sealed X-ray tube'
_exptl_absorpt_coefficient_mu 0.541
_exptl_absorpt_correction_T_max 0.9399
_exptl_absorpt_correction_T_min 0.8594
_exptl_absorpt_correction_type numerical
_exptl_absorpt_process_details 'CrysAlis CCD, Oxford 2001'
_exptl_crystal_colour colourless
_exptl_crystal_density_diffrn 1.155
_exptl_crystal_F_000 1758
_exptl_crystal_size_max 0.289
_exptl_crystal_size_mid 0.217
_exptl_crystal_size_min 0.116
_refine_diff_density_max 0.414
_refine_diff_density_min -0.484
_refine_diff_density_rms 0.082
_refine_ls_extinction_coef 0.0019(11)
_refine_ls_extinction_expression Fc^*^=kFc[1+0.001xFc^2^\l^3^/sin(2\q)]^-1/4^
_refine_ls_extinction_method SHELXL
_refine_ls_goodness_of_fit_ref 0.986
_refine_ls_hydrogen_treatment mixed
_refine_ls_matrix_type full
_refine_ls_number_parameters 171
_refine_ls_number_reflns 3247
_refine_ls_number_restraints 16
_refine_ls_restrained_S_all 0.988
_refine_ls_R_factor_all 0.0724
_refine_ls_R_factor_gt 0.0518
_refine_ls_shift/su_max 0.000
_refine_ls_shift/su_mean 0.000
_refine_ls_structure_factor_coef Fsqd
_refine_ls_weighting_details 'w=1/[\s^2^(Fo^2^)+(0.0664P)^2^] where P=(Fo^2^+2Fc^2^)/3'
_refine_ls_weighting_scheme calc
_refine_ls_wR_factor_gt 0.1496
_refine_ls_wR_factor_ref 0.1582
_reflns_Friedel_coverage 0.000
_reflns_number_gt 2318
_reflns_number_total 3247
_reflns_threshold_expression 'I > 2\s(I)'
_cod_data_source_file ic5002545_si_006.cif
_cod_data_source_block structure3
_cod_original_cell_volume 4746.0(5)
_cod_original_sg_symbol_H-M 'R -3 c'
_cod_original_formula_sum 'C70.50 H132 O24 Ti6'
_cod_database_code 4341243
_shelx_space_group_comment
; 
The symmetry employed for this shelxl refinement is uniquely defined 
by the following loop, which should always be used as a source of 
symmetry information in preference to the above space-group names. 
They are only intended as comments. 
;
_shelx_estimated_absorpt_t_min 0.859
_shelx_estimated_absorpt_t_max 0.940
_shelxl_version_number 2013-4

loop_
_space_group_symop_id
_space_group_symop_operation_xyz
1 'x, y, z'
2 'z, x, y'
3 'y, z, x'
4 '-y+1/2, -x+1/2, -z+1/2'
5 '-x+1/2, -z+1/2, -y+1/2'
6 '-z+1/2, -y+1/2, -x+1/2'
7 '-x, -y, -z'
8 '-z, -x, -y'
9 '-y, -z, -x'
10 'y-1/2, x-1/2, z-1/2'
11 'x-1/2, z-1/2, y-1/2'
12 'z-1/2, y-1/2, x-1/2'

loop_
_atom_site_label
_atom_site_type_symbol
_atom_site_fract_x
_atom_site_fract_y
_atom_site_fract_z
_atom_site_U_iso_or_equiv
_atom_site_adp_type
_atom_site_occupancy
_atom_site_site_symmetry_order
_atom_site_calc_flag
_atom_site_refinement_flags_posn
_atom_site_refinement_flags_adp
_atom_site_refinement_flags_occupancy
_atom_site_disorder_assembly
_atom_site_disorder_group
Ti1 Ti 0.00783(3) 0.85366(3) 0.06306(3) 0.0353(2) Uani 1 1 d . . . . .
O1 O 0.04685(10) 0.91871(10) 0.09526(10) 0.0348(4) Uani 1 1 d . . . . .
O2 O -0.02870(12) 0.80302(11) 0.04048(13) 0.0454(5) Uani 1 1 d . . . . .
O3 O 0.11706(12) 0.74460(11) 0.08140(13) 0.0484(5) Uani 1 1 d . . . . .
O4 O 0.21339(11) 0.80307(12) 0.03691(12) 0.0456(5) Uani 1 1 d . . . . .
C5 C 0.19214(18) 0.73899(17) 0.06513(17) 0.0447(6) Uani 1 1 d . . . . .
C6 C -0.0729(2) 0.7460(2) 0.0704(2) 0.0574(8) Uani 1 1 d . . . . .
C7 C 0.2610(2) 0.64928(19) 0.0794(2) 0.0584(8) Uani 1 1 d . . . . .
H7A H 0.2346(7) 0.6094(10) 0.1173(10) 0.070 Uiso 1 1 calc R U . . .
H7B H 0.2927(8) 0.6451(2) 0.1036(7) 0.070 Uiso 1 1 calc R U . . .
C9 C -0.0713(3) 0.7460(3) -0.0097(3) 0.0883(13) Uani 1 1 d . . . . .
H9A H -0.100(3) 0.8102(15) -0.047(2) 0.106 Uiso 0.7 1 calc R U P . .
H9B H -0.107(3) 0.708(3) 0.0103(5) 0.106 Uiso 0.7 1 calc R U P . .
H9C H -0.0066(15) 0.720(3) -0.048(2) 0.106 Uiso 0.7 1 calc R U P . .
H9D H -0.042(3) 0.6818(15) -0.0092(19) 0.106 Uiso 0.3 1 calc R U P . .
H9E H -0.035(3) 0.784(3) -0.0665(13) 0.106 Uiso 0.3 1 calc R U P . .
H9F H -0.1354(14) 0.772(4) -0.0086(19) 0.106 Uiso 0.3 1 calc R U P . .
C10 C 0.3230(3) 0.6278(3) -0.0054(3) 0.0791(11) Uani 1 1 d . . . . .
C14 C -0.1669(3) 0.7835(3) 0.1278(3) 0.0951(15) Uani 1 1 d . . . . .
H14A H -0.1971(14) 0.7438(19) 0.154(3) 0.114 Uiso 0.75 1 calc R U P . .
H14B H -0.1965(14) 0.839(2) 0.0924(11) 0.114 Uiso 0.75 1 calc R U P . .
H14C H -0.1659(3) 0.791(3) 0.173(2) 0.114 Uiso 0.75 1 calc R U P . .
H14D H -0.1759(11) 0.839(2) 0.125(3) 0.114 Uiso 0.25 1 calc R U P . .
H14E H -0.1765(11) 0.7437(19) 0.1871(18) 0.114 Uiso 0.25 1 calc R U P . .
H14F H -0.2071(12) 0.791(3) 0.107(2) 0.114 Uiso 0.25 1 calc R U P . .
C16 C -0.0239(4) 0.6544(3) 0.1218(3) 0.1002(15) Uani 1 1 d . . . . .
H16A H 0.0383(17) 0.6355(9) 0.0845(11) 0.120 Uiso 1 1 calc R U . . .
H16B H -0.0506(14) 0.6127(12) 0.1396(17) 0.120 Uiso 1 1 calc R U . . .
H16C H -0.0277(16) 0.6556(5) 0.1747(17) 0.120 Uiso 1 1 calc R U . . .
C31 C 0.3767(3) 0.5307(3) 0.0194(4) 0.1201(19) Uani 1 1 d . . . . .
H31A H 0.3380 0.4975 0.0579 0.144 Uiso 1 1 calc R U . . .
H31B H 0.4123 0.5177 0.0487 0.144 Uiso 1 1 calc R U . . .
H31C H 0.4136 0.5155 -0.0326 0.144 Uiso 1 1 calc R U . . .
C32 C 0.3882(4) 0.6756(4) -0.0584(4) 0.127(2) Uani 1 1 d . . . . .
H32A H 0.4365 0.6498 -0.1016 0.153 Uiso 1 1 calc R U . . .
H32B H 0.4094 0.6708 -0.0200 0.153 Uiso 1 1 calc R U . . .
H32C H 0.3597 0.7363 -0.0872 0.153 Uiso 1 1 calc R U . . .
C33 C 0.2739(4) 0.6520(5) -0.0576(4) 0.189(4) Uani 1 1 d . . . . .
H33A H 0.2398 0.7135 -0.0714 0.227 Uiso 1 1 calc R U . . .
H33B H 0.2356 0.6188 -0.0246 0.227 Uiso 1 1 calc R U . . .
H33C H 0.3141 0.6397 -0.1109 0.227 Uiso 1 1 calc R U . . .
C42 C 0.2582(11) 0.2192(12) 0.1097(11) 0.208(7) Uiso 0.5 1 d D . P . .
C41 C 0.177(3) 0.208(2) 0.162(2) 0.173(13) Uiso 0.25 1 d D . P A -1
C43 C 0.292(3) 0.275(2) 0.096(2) 0.29(3) Uiso 0.25 1 d D . P A -1
C44 C 0.0815(18) 0.3823(19) 0.255(2) 0.187(14) Uiso 0.25 1 d D . P A -1
C45 C 0.2220(19) 0.3371(19) 0.1428(19) 0.159(11) Uiso 0.25 1 d D . P A -1
C46 C 0.142(2) 0.322(2) 0.204(2) 0.205(15) Uiso 0.25 1 d D . P A -1

loop_
_atom_site_aniso_label
_atom_site_aniso_U_11
_atom_site_aniso_U_22
_atom_site_aniso_U_33
_atom_site_aniso_U_23
_atom_site_aniso_U_13
_atom_site_aniso_U_12
Ti1 0.0379(3) 0.0318(3) 0.0365(3) -0.01038(19) -0.0130(2) -0.0136(2)
O1 0.0333(9) 0.0358(9) 0.0343(9) -0.0125(7) -0.0129(7) -0.0099(7)
O2 0.0512(11) 0.0404(10) 0.0507(11) -0.0158(8) -0.0171(9) -0.0201(8)
O3 0.0458(11) 0.0355(9) 0.0559(12) -0.0113(8) -0.0210(9) -0.0105(8)
O4 0.0407(10) 0.0394(10) 0.0538(11) -0.0182(9) -0.0209(9) -0.0054(8)
C5 0.0473(16) 0.0395(14) 0.0388(14) -0.0144(12) -0.0160(12) -0.0080(12)
C6 0.074(2) 0.0551(18) 0.0589(19) -0.0123(14) -0.0229(16) -0.0394(16)
C7 0.0544(18) 0.0417(16) 0.071(2) -0.0199(15) -0.0301(16) -0.0025(14)
C9 0.131(4) 0.098(3) 0.081(3) -0.028(2) -0.035(3) -0.072(3)
C10 0.073(2) 0.071(2) 0.095(3) -0.054(2) -0.038(2) 0.0092(19)
C14 0.079(3) 0.134(4) 0.088(3) -0.040(3) -0.005(2) -0.068(3)
C16 0.150(4) 0.055(2) 0.120(4) -0.013(2) -0.066(3) -0.049(3)
C31 0.096(3) 0.074(3) 0.163(5) -0.072(3) -0.042(3) 0.015(3)
C32 0.099(4) 0.109(4) 0.114(4) -0.058(3) 0.006(3) -0.024(3)
C33 0.155(6) 0.253(9) 0.198(7) -0.187(7) -0.107(5) 0.060(6)

loop_
_atom_type_symbol
_atom_type_description
_atom_type_scat_dispersion_real
_atom_type_scat_dispersion_imag
_atom_type_scat_source
C C 0.0033 0.0016 'International Tables Vol C Tables 4.2.6.8 and 6.1.1.4'
H H 0.0000 0.0000 'International Tables Vol C Tables 4.2.6.8 and 6.1.1.4'
O O 0.0106 0.0060 'International Tables Vol C Tables 4.2.6.8 and 6.1.1.4'
Ti Ti 0.2776 0.4457 'International Tables Vol C Tables 4.2.6.8 and 6.1.1.4'

loop_
_geom_angle_atom_site_label_1
_geom_angle_atom_site_label_2
_geom_angle_atom_site_label_3
_geom_angle
_geom_angle_site_symmetry_1
_geom_angle_site_symmetry_3
O2 Ti1 O1 103.92(8) . 9_665
O2 Ti1 O1 100.33(8) . 8_566
O1 Ti1 O1 101.85(9) 9_665 8_566
O2 Ti1 O3 93.20(8) . .
O1 Ti1 O3 88.09(7) 9_665 .
O1 Ti1 O3 160.64(8) 8_566 .
O2 Ti1 O4 91.95(8) . 8_566
O1 Ti1 O4 159.21(8) 9_665 8_566
O1 Ti1 O4 88.13(7) 8_566 8_566
O3 Ti1 O4 77.54(8) . 8_566
O2 Ti1 O1 177.29(7) . .
O1 Ti1 O1 78.09(7) 9_665 .
O1 Ti1 O1 77.38(7) 8_566 .
O3 Ti1 O1 88.68(7) . .
O4 Ti1 O1 86.53(7) 8_566 .
O2 Ti1 Ti1 141.37(6) . 8_566
O1 Ti1 Ti1 98.12(5) 9_665 8_566
O1 Ti1 Ti1 43.54(5) 8_566 8_566
O3 Ti1 Ti1 119.12(6) . 8_566
O4 Ti1 Ti1 76.51(5) 8_566 8_566
O1 Ti1 Ti1 36.01(4) . 8_566
O2 Ti1 Ti1 145.50(6) . 9_665
O1 Ti1 Ti1 43.35(5) 9_665 9_665
O1 Ti1 Ti1 97.96(5) 8_566 9_665
O3 Ti1 Ti1 77.79(5) . 9_665
O4 Ti1 Ti1 117.72(6) 8_566 9_665
O1 Ti1 Ti1 36.94(4) . 9_665
Ti1 Ti1 Ti1 67.787(19) 8_566 9_665
Ti1 O1 Ti1 134.91(9) 8_566 9_665
Ti1 O1 Ti1 100.64(7) 8_566 .
Ti1 O1 Ti1 99.52(7) 9_665 .
C6 O2 Ti1 150.11(19) . .
C5 O3 Ti1 130.02(17) . .
C5 O4 Ti1 130.93(17) . 9_665
O4 C5 O3 124.3(2) . .
O4 C5 C7 118.1(3) . .
O3 C5 C7 117.6(3) . .
O2 C6 C9 107.8(3) . .
O2 C6 C16 107.9(3) . .
C9 C6 C16 111.0(3) . .
O2 C6 C14 106.8(3) . .
C9 C6 C14 111.0(3) . .
C16 C6 C14 112.1(3) . .
C5 C7 C10 113.5(3) . .
C5 C7 H7A 108.9 . .
C10 C7 H7A 108.9 . .
C5 C7 H7B 108.9 . .
C10 C7 H7B 108.9 . .
H7A C7 H7B 107.7 . .
C6 C9 H9A 109.5 . .
C6 C9 H9B 109.5 . .
H9A C9 H9B 109.5 . .
C6 C9 H9C 109.5 . .
H9A C9 H9C 109.5 . .
H9B C9 H9C 109.5 . .
C6 C9 H9D 109.5 . .
H9A C9 H9D 141.1 . .
H9B C9 H9D 56.3 . .
H9C C9 H9D 56.3 . .
C6 C9 H9E 109.5 . .
H9A C9 H9E 56.3 . .
H9B C9 H9E 141.1 . .
H9C C9 H9E 56.3 . .
H9D C9 H9E 109.5 . .
C6 C9 H9F 109.5 . .
H9A C9 H9F 56.3 . .
H9B C9 H9F 56.3 . .
H9C C9 H9F 141.1 . .
H9D C9 H9F 109.5 . .
H9E C9 H9F 109.5 . .
C33 C10 C32 110.3(5) . .
C33 C10 C31 111.2(4) . .
C32 C10 C31 106.2(4) . .
C33 C10 C7 111.1(4) . .
C32 C10 C7 109.6(3) . .
C31 C10 C7 108.3(3) . .
C6 C14 H14A 109.5 . .
C6 C14 H14B 109.5 . .
H14A C14 H14B 109.5 . .
C6 C14 H14C 109.5 . .
H14A C14 H14C 109.5 . .
H14B C14 H14C 109.5 . .
C6 C14 H14D 109.5 . .
H14A C14 H14D 141.1 . .
H14B C14 H14D 56.3 . .
H14C C14 H14D 56.3 . .
C6 C14 H14E 109.5 . .
H14A C14 H14E 56.3 . .
H14B C14 H14E 141.1 . .
H14C C14 H14E 56.3 . .
H14D C14 H14E 109.5 . .
C6 C14 H14F 109.5 . .
H14A C14 H14F 56.3 . .
H14B C14 H14F 56.3 . .
H14C C14 H14F 141.1 . .
H14D C14 H14F 109.5 . .
H14E C14 H14F 109.5 . .
C6 C16 H16A 109.5 . .
C6 C16 H16B 109.5 . .
H16A C16 H16B 109.5 . .
C6 C16 H16C 109.5 . .
H16A C16 H16C 109.5 . .
H16B C16 H16C 109.5 . .
C10 C31 H31A 109.5 . .
C10 C31 H31B 109.5 . .
H31A C31 H31B 109.5 . .
C10 C31 H31C 109.5 . .
H31A C31 H31C 109.5 . .
H31B C31 H31C 109.5 . .
C10 C32 H32A 109.5 . .
C10 C32 H32B 109.5 . .
H32A C32 H32B 109.5 . .
C10 C32 H32C 109.5 . .
H32A C32 H32C 109.5 . .
H32B C32 H32C 109.5 . .
C10 C33 H33A 109.5 . .
C10 C33 H33B 109.5 . .
H33A C33 H33B 109.5 . .
C10 C33 H33C 109.5 . .
H33A C33 H33C 109.5 . .
H33B C33 H33C 109.5 . .
C43 C42 C41 133(3) . .
C43 C42 C46 49.1(17) . 3
C41 C42 C46 125.5(19) . 3
C42 C41 C42 121(2) . 2
C42 C43 C45 109(3) . .
C46 C45 C43 119(3) . .
C45 C46 C42 129(3) . 2
C45 C46 C44 114(3) . .
C42 C46 C44 116(2) 2 .

loop_
_geom_bond_atom_site_label_1
_geom_bond_atom_site_label_2
_geom_bond_distance
_geom_bond_site_symmetry_2
Ti1 O2 1.7619(19) .
Ti1 O1 1.8732(16) 9_665
Ti1 O1 1.9082(16) 8_566
Ti1 O3 2.0584(19) .
Ti1 O4 2.0759(18) 8_566
Ti1 O1 2.1872(18) .
Ti1 Ti1 3.1313(7) 8_566
Ti1 Ti1 3.1313(7) 9_665
O1 Ti1 1.8731(16) 8_566
O1 Ti1 1.9083(16) 9_665
O2 C6 1.429(3) .
O3 C5 1.255(3) .
O4 C5 1.248(3) .
O4 Ti1 2.0759(18) 9_665
C5 C7 1.500(4) .
C6 C9 1.520(5) .
C6 C16 1.528(5) .
C6 C14 1.529(5) .
C7 C10 1.537(5) .
C7 H7A 0.89(2) .
C7 H7B 0.89(2) .
C9 H9A 1.04(2) .
C9 H9B 1.04(2) .
C9 H9C 1.04(2) .
C9 H9D 1.04(2) .
C9 H9E 1.04(2) .
C9 H9F 1.04(2) .
C10 C33 1.464(6) .
C10 C32 1.519(7) .
C10 C31 1.515(5) .
C14 H14A 0.96(3) .
C14 H14B 0.96(3) .
C14 H14C 0.96(3) .
C14 H14D 0.96(3) .
C14 H14E 0.96(3) .
C14 H14F 0.96(3) .
C16 H16A 0.99(2) .
C16 H16B 0.99(2) .
C16 H16C 0.99(2) .
C31 H31A 0.9600 .
C31 H31B 0.9600 .
C31 H31C 0.9600 .
C32 H32A 0.9600 .
C32 H32B 0.9600 .
C32 H32C 0.9600 .
C33 H33A 0.9600 .
C33 H33B 0.9600 .
C33 H33C 0.9600 .
C42 C43 1.37(3) .
C42 C41 1.40(4) .
C42 C46 1.48(3) 3
C41 C42 1.45(4) 2
C43 C45 1.48(3) .
C44 C46 1.49(3) .
C45 C46 1.42(3) .
C46 C42 1.48(3) 2

loop_
_geom_torsion_atom_site_label_1
_geom_torsion_atom_site_label_2
_geom_torsion_atom_site_label_3
_geom_torsion_atom_site_label_4
_geom_torsion
_geom_torsion_site_symmetry_1
_geom_torsion_site_symmetry_4
O1 Ti1 O2 C6 170.1(4) 9_665 .
O1 Ti1 O2 C6 -84.8(4) 8_566 .
O3 Ti1 O2 C6 81.3(4) . .
O4 Ti1 O2 C6 3.7(4) 8_566 .
Ti1 Ti1 O2 C6 -67.0(4) 8_566 .
Ti1 Ti1 O2 C6 154.3(3) 9_665 .
Ti1 O4 C5 O3 -8.6(4) 9_665 .
Ti1 O4 C5 C7 170.46(19) 9_665 .
Ti1 O3 C5 O4 3.8(4) . .
Ti1 O3 C5 C7 -175.27(19) . .
Ti1 O2 C6 C9 178.8(3) . .
Ti1 O2 C6 C16 -61.2(5) . .
Ti1 O2 C6 C14 59.5(5) . .
O4 C5 C7 C10 -79.9(4) . .
O3 C5 C7 C10 99.2(3) . .
C5 C7 C10 C33 -46.1(5) . .
C5 C7 C10 C32 76.0(4) . .
C5 C7 C10 C31 -168.6(4) . .
C43 C42 C41 C42 -3.3(15) . 2
C46 C42 C41 C42 61(3) 3 2
C41 C42 C43 C45 -5.0(14) . .
C46 C42 C43 C45 -109(3) 3 .
C42 C43 C45 C46 11(3) . .
C43 C45 C46 C42 -11(5) . 2
C43 C45 C46 C44 173(2) . .
